data_1561884
loop_
_publ_author_name
'Kuai, Hai-Wei'
'Cheng, Xiao-Chun'
'Li, Deng-Hao'
'Hu, Tao'
'Zhu, Xiao-Hong'

_publ_section_title
;
 Syntheses, characterization and properties of silver, copper and
 palladium complexes from bis(oxazoline)-containing ligands
;
_journal_name_full 'Journal of Solid State Chemistry'
_journal_page_first 65
_journal_page_last 75
_journal_paper_doi 10.1016/j.jssc.2015.04.021
_journal_volume 228
_journal_year 2015
_chemical_absolute_configuration rm
_chemical_formula_moiety 'C23 H19 Cl2 N3 O2 Pd'
_chemical_formula_sum 'C23 H19 Cl2 N3 O2 Pd'
_chemical_formula_weight 546.71
_space_group_IT_number 4
_space_group_name_Hall 'P 2yb'
_space_group_name_H-M_alt 'P 1 21 1'
_symmetry_cell_setting monoclinic
_symmetry_space_group_name_Hall 'P 2yb'
_symmetry_space_group_name_H-M 'P 1 21 1'
_atom_sites_solution_hydrogens geom
_atom_sites_solution_primary direct
_atom_sites_solution_secondary difmap
_audit_creation_method SHELXL-97
_cell_angle_alpha 90.00
_cell_angle_beta 103.130(2)
_cell_angle_gamma 90.00
_cell_formula_units_Z 2
_cell_length_a 9.4590(12)
_cell_length_b 11.1548(14)
_cell_length_c 10.5292(13)
_cell_measurement_reflns_used 3700
_cell_measurement_temperature 293(2)
_cell_measurement_theta_max 26.73
_cell_measurement_theta_min 2.62
_cell_volume 1081.9(2)
_computing_structure_refinement 'SHELXL-97 (Sheldrick, 2008)'
_computing_structure_solution 'SHELXS-97 (Sheldrick, 2008)'
_diffrn_ambient_temperature 293(2)
_diffrn_measured_fraction_theta_full 0.980
_diffrn_measured_fraction_theta_max 0.980
_diffrn_measurement_device_type 'Bruker Smart ApexII CCD'
_diffrn_measurement_method 'phi and omega scans'
_diffrn_radiation_monochromator graphite
_diffrn_radiation_source 'fine-focus sealed tube'
_diffrn_radiation_type MoK\a
_diffrn_radiation_wavelength 0.71073
_diffrn_reflns_av_R_equivalents 0.0146
_diffrn_reflns_av_sigmaI/netI 0.0276
_diffrn_reflns_limit_h_max 12
_diffrn_reflns_limit_h_min -9
_diffrn_reflns_limit_k_max 14
_diffrn_reflns_limit_k_min -14
_diffrn_reflns_limit_l_max 13
_diffrn_reflns_limit_l_min -13
_diffrn_reflns_number 6693
_diffrn_reflns_theta_full 27.80
_diffrn_reflns_theta_max 27.80
_diffrn_reflns_theta_min 1.99
_exptl_absorpt_coefficient_mu 1.131
_exptl_absorpt_correction_T_max 0.8763
_exptl_absorpt_correction_T_min 0.8224
_exptl_absorpt_correction_type multi-scan
_exptl_absorpt_process_details '(SADBAS; Sheldrick, 1996)'
_exptl_crystal_colour brown
_exptl_crystal_density_diffrn 1.678
_exptl_crystal_density_method 'not measured'
_exptl_crystal_description block
_exptl_crystal_F_000 548
_exptl_crystal_size_max 0.18
_exptl_crystal_size_mid 0.16
_exptl_crystal_size_min 0.12
_refine_diff_density_max 0.302
_refine_diff_density_min -0.379
_refine_diff_density_rms 0.047
_refine_ls_abs_structure_details 'Flack H D (1983), Acta Cryst. A39, 876-881'
_refine_ls_abs_structure_Flack 0.02(2)
_refine_ls_extinction_method none
_refine_ls_goodness_of_fit_ref 1.022
_refine_ls_hydrogen_treatment constr
_refine_ls_matrix_type full
_refine_ls_number_parameters 280
_refine_ls_number_reflns 4450
_refine_ls_number_restraints 1
_refine_ls_restrained_S_all 1.022
_refine_ls_R_factor_all 0.0276
_refine_ls_R_factor_gt 0.0241
_refine_ls_shift/su_max 0.002
_refine_ls_shift/su_mean 0.000
_refine_ls_structure_factor_coef Fsqd
_refine_ls_weighting_details 'calc w=1/[\s^2^(Fo^2^)+(0.0227P)^2^+0.1789P] where P=(Fo^2^+2Fc^2^)/3'
_refine_ls_weighting_scheme calc
_refine_ls_wR_factor_gt 0.0502
_refine_ls_wR_factor_ref 0.0524
_reflns_number_gt 4145
_reflns_number_total 4450
_reflns_threshold_expression >2sigma(I)
_cod_data_source_file JSSC-2015-228-65.cif
_cod_data_source_block Pd-6
_cod_depositor_comments
;
The following automatic conversions were performed:

data item '_symmetry_cell_setting' value 'Monoclinic' was changed to
'monoclinic' in accordance with the built-in table derived from the
CIF Core dictionary named 'cif_core.dic' version 2.4.5 last updated
on 2014-11-21.

Automatic conversion script
Id: cif_fix_values 8369 2020-08-20 11:38:08Z andrius 
;
_cod_original_sg_symbol_H-M 'P2(1)   '
_cod_database_code 1561884

loop_
_symmetry_equiv_pos_as_xyz
'x, y, z'
'-x, y+1/2, -z'

loop_
_atom_site_label
_atom_site_type_symbol
_atom_site_fract_x
_atom_site_fract_y
_atom_site_fract_z
_atom_site_U_iso_or_equiv
_atom_site_adp_type
_atom_site_occupancy
_atom_site_symmetry_multiplicity
_atom_site_calc_flag
_atom_site_refinement_flags
_atom_site_disorder_assembly
_atom_site_disorder_group
Pd1 Pd 0.68150(2) 0.71949(2) 0.852172(17) 0.03838(6) Uani 1 1 d . . .
N1 N 0.6929(3) 0.6497(3) 1.0236(2) 0.0477(6) Uani 1 1 d . . .
N2 N 0.5367(3) 0.5819(2) 0.8031(2) 0.0413(6) Uani 1 1 d . . .
N3 N 0.8377(3) 0.8284(3) 0.9649(3) 0.0492(6) Uani 1 1 d . . .
Cl1 Cl 0.66649(10) 0.82152(8) 0.66066(8) 0.0566(2) Uani 1 1 d . . .
Cl2 Cl 0.68600(10) 0.47961(11) 0.59104(9) 0.0677(3) Uani 1 1 d . . .
O1 O 0.9603(3) 0.8598(3) 1.1718(3) 0.0785(9) Uani 1 1 d . . .
O2 O 0.4357(3) 0.4287(3) 0.9029(3) 0.0632(7) Uani 1 1 d . . .
C1 C 0.7788(4) 0.7026(5) 1.1270(3) 0.0570(11) Uani 1 1 d . . .
C2 C 0.7800(5) 0.6613(4) 1.2518(3) 0.0785(13) Uani 1 1 d . . .
H2 H 0.8397 0.6962 1.3249 0.094 Uiso 1 1 calc R . .
C3 C 0.6906(6) 0.5676(5) 1.2635(4) 0.0891(16) Uani 1 1 d . . .
H3 H 0.6897 0.5390 1.3462 0.107 Uiso 1 1 calc R . .
C4 C 0.6004(5) 0.5136(5) 1.1550(4) 0.0720(13) Uani 1 1 d . . .
H4 H 0.5395 0.4502 1.1638 0.086 Uiso 1 1 calc R . .
C5 C 0.6060(4) 0.5592(3) 1.0332(3) 0.0516(8) Uani 1 1 d . . .
C6 C 0.8603(4) 0.8003(4) 1.0860(3) 0.0595(10) Uani 1 1 d . . .
C7 C 1.0289(5) 0.9402(5) 1.0933(4) 0.0848(14) Uani 1 1 d . . .
H7A H 1.1275 0.9148 1.0956 0.102 Uiso 1 1 calc R . .
H7B H 1.0310 1.0218 1.1255 0.102 Uiso 1 1 calc R . .
C8 C 0.9338(4) 0.9314(3) 0.9535(4) 0.0581(9) Uani 1 1 d . . .
H8 H 0.9952 0.9103 0.8934 0.070 Uiso 1 1 calc R . .
C9 C 0.8488(3) 1.0419(3) 0.9052(3) 0.0517(8) Uani 1 1 d . . .
C10 C 0.8339(5) 1.0809(4) 0.7790(4) 0.0673(10) Uani 1 1 d . . .
H10 H 0.8812 1.0406 0.7233 0.081 Uiso 1 1 calc R . .
C11 C 0.7479(6) 1.1808(4) 0.7338(4) 0.0805(13) Uani 1 1 d . . .
H11 H 0.7387 1.2068 0.6484 0.097 Uiso 1 1 calc R . .
C12 C 0.6776(4) 1.2402(5) 0.8143(5) 0.0797(14) Uani 1 1 d . . .
H12 H 0.6185 1.3054 0.7836 0.096 Uiso 1 1 calc R . .
C13 C 0.6949(4) 1.2030(5) 0.9413(5) 0.0748(12) Uani 1 1 d . . .
H13 H 0.6488 1.2442 0.9973 0.090 Uiso 1 1 calc R . .
C14 C 0.7799(4) 1.1050(4) 0.9860(4) 0.0622(9) Uani 1 1 d . . .
H14 H 0.7910 1.0809 1.0723 0.075 Uiso 1 1 calc R . .
C15 C 0.5165(3) 0.5162(3) 0.9053(3) 0.0474(7) Uani 1 1 d . . .
C16 C 0.4467(3) 0.5408(3) 0.6781(3) 0.0439(7) Uani 1 1 d . . .
H16 H 0.4329 0.4543 0.6862 0.053 Uiso 1 1 calc R . .
C17 C 0.5178(3) 0.5585(3) 0.5649(3) 0.0467(7) Uani 1 1 d . . .
H17A H 0.5348 0.6433 0.5543 0.056 Uiso 1 1 calc R . .
H17B H 0.4535 0.5298 0.4854 0.056 Uiso 1 1 calc R . .
C18 C 0.2970(3) 0.5972(3) 0.6484(3) 0.0480(8) Uani 1 1 d . . .
C19 C 0.2759(3) 0.7169(6) 0.6643(3) 0.0715(9) Uani 1 1 d . . .
H19 H 0.3554 0.7674 0.6903 0.086 Uiso 1 1 calc R . .
C20 C 0.1365(5) 0.7635(5) 0.6421(5) 0.0881(15) Uani 1 1 d . . .
H20 H 0.1228 0.8448 0.6547 0.106 Uiso 1 1 calc R . .
C21 C 0.0200(4) 0.6906(6) 0.6020(4) 0.085(2) Uani 1 1 d . . .
H21 H -0.0736 0.7213 0.5895 0.102 Uiso 1 1 calc R . .
C22 C 0.0404(5) 0.5731(6) 0.5802(5) 0.0959(16) Uani 1 1 d . . .
H22 H -0.0396 0.5242 0.5490 0.115 Uiso 1 1 calc R . .
C23 C 0.1782(4) 0.5245(4) 0.6037(4) 0.0742(12) Uani 1 1 d . . .
H23 H 0.1908 0.4434 0.5893 0.089 Uiso 1 1 calc R . .

loop_
_atom_site_aniso_label
_atom_site_aniso_U_11
_atom_site_aniso_U_22
_atom_site_aniso_U_33
_atom_site_aniso_U_23
_atom_site_aniso_U_13
_atom_site_aniso_U_12
Pd1 0.04026(10) 0.04040(11) 0.03328(9) 0.00460(13) 0.00587(7) 0.00526(13)
N1 0.0547(15) 0.0529(17) 0.0346(13) 0.0071(12) 0.0083(11) 0.0124(13)
N2 0.0421(13) 0.0445(15) 0.0376(13) 0.0064(11) 0.0098(10) -0.0003(11)
N3 0.0483(15) 0.0474(16) 0.0473(15) -0.0020(13) 0.0011(12) 0.0080(12)
Cl1 0.0734(6) 0.0493(5) 0.0434(4) 0.0120(4) 0.0058(4) -0.0086(4)
Cl2 0.0589(5) 0.0912(7) 0.0577(5) 0.0157(5) 0.0230(4) 0.0202(5)
O1 0.0816(19) 0.078(2) 0.0585(16) -0.0121(15) -0.0212(14) 0.0106(16)
O2 0.0708(17) 0.0578(17) 0.0668(18) 0.0150(15) 0.0276(14) -0.0068(13)
C1 0.0671(19) 0.063(3) 0.0367(14) 0.0031(19) 0.0036(13) 0.020(2)
C2 0.104(3) 0.091(3) 0.0352(18) 0.0082(19) 0.0049(19) 0.024(3)
C3 0.121(4) 0.108(4) 0.043(2) 0.027(2) 0.028(2) 0.031(3)
C4 0.089(3) 0.084(3) 0.049(2) 0.029(2) 0.028(2) 0.020(3)
C5 0.059(2) 0.057(2) 0.0422(17) 0.0157(16) 0.0184(15) 0.0160(17)
C6 0.064(2) 0.056(2) 0.049(2) -0.0086(17) -0.0076(17) 0.0162(18)
C7 0.071(3) 0.073(3) 0.091(3) 0.000(3) -0.023(2) 0.003(2)
C8 0.0450(18) 0.057(2) 0.068(2) -0.0051(19) 0.0052(16) 0.0042(17)
C9 0.0418(17) 0.049(2) 0.062(2) -0.0017(17) 0.0076(15) -0.0069(14)
C10 0.087(3) 0.056(2) 0.058(2) -0.0089(19) 0.016(2) -0.020(2)
C11 0.107(3) 0.061(3) 0.065(2) 0.012(2) 0.001(2) -0.024(2)
C12 0.068(2) 0.051(4) 0.110(3) 0.018(3) 0.000(2) -0.006(2)
C13 0.075(2) 0.049(3) 0.108(3) 0.012(3) 0.036(2) 0.005(2)
C14 0.061(2) 0.057(2) 0.073(2) 0.0084(19) 0.0246(18) 0.0004(18)
C15 0.0515(18) 0.0476(18) 0.0477(17) 0.0137(15) 0.0206(14) 0.0092(15)
C16 0.0437(16) 0.0437(18) 0.0440(16) 0.0012(14) 0.0095(13) 0.0008(13)
C17 0.0489(17) 0.049(2) 0.0404(16) 0.0018(14) 0.0073(13) -0.0007(14)
C18 0.0403(16) 0.063(2) 0.0408(16) 0.0031(15) 0.0088(13) -0.0047(15)
C19 0.0494(16) 0.064(2) 0.096(2) -0.011(4) 0.0061(16) 0.006(3)
C20 0.065(3) 0.091(4) 0.105(3) -0.005(3) 0.010(2) 0.023(2)
C21 0.0436(19) 0.136(6) 0.074(2) 0.005(3) 0.0126(17) 0.024(3)
C22 0.046(2) 0.131(5) 0.104(4) 0.010(4) 0.002(2) -0.015(3)
C23 0.052(2) 0.078(3) 0.087(3) 0.003(2) 0.0034(19) -0.015(2)

loop_
_atom_type_symbol
_atom_type_description
_atom_type_scat_dispersion_real
_atom_type_scat_dispersion_imag
_atom_type_scat_source
C C 0.0033 0.0016 'International Tables Vol C Tables 4.2.6.8 and 6.1.1.4'
H H 0.0000 0.0000 'International Tables Vol C Tables 4.2.6.8 and 6.1.1.4'
N N 0.0061 0.0033 'International Tables Vol C Tables 4.2.6.8 and 6.1.1.4'
O O 0.0106 0.0060 'International Tables Vol C Tables 4.2.6.8 and 6.1.1.4'
Cl Cl 0.1484 0.1585 'International Tables Vol C Tables 4.2.6.8 and 6.1.1.4'
Pd Pd -0.9988 1.0072 'International Tables Vol C Tables 4.2.6.8 and 6.1.1.4'

loop_
_geom_angle_atom_site_label_1
_geom_angle_atom_site_label_2
_geom_angle_atom_site_label_3
_geom_angle
_geom_angle_site_symmetry_1
_geom_angle_site_symmetry_3
N1 Pd1 N2 80.01(11) . .
N1 Pd1 N3 79.69(12) . .
N2 Pd1 N3 159.60(10) . .
N1 Pd1 Cl1 173.78(9) . .
N2 Pd1 Cl1 104.27(7) . .
N3 Pd1 Cl1 96.12(8) . .
C5 N1 C1 123.3(3) . .
C5 N1 Pd1 118.2(2) . .
C1 N1 Pd1 118.2(3) . .
C15 N2 C16 112.8(3) . .
C15 N2 Pd1 114.4(2) . .
C16 N2 Pd1 132.79(19) . .
C6 N3 C8 107.6(3) . .
C6 N3 Pd1 111.3(3) . .
C8 N3 Pd1 141.1(2) . .
C6 O1 C7 105.1(3) . .
N1 C1 C2 119.7(4) . .
N1 C1 C6 110.7(3) . .
C2 C1 C6 129.6(4) . .
C3 C2 C1 117.7(4) . .
C3 C2 H2 121.1 . .
C1 C2 H2 121.1 . .
C2 C3 C4 122.1(4) . .
C2 C3 H3 118.9 . .
C4 C3 H3 118.9 . .
C5 C4 C3 116.8(5) . .
C5 C4 H4 121.6 . .
C3 C4 H4 121.6 . .
N1 C5 C4 120.3(4) . .
N1 C5 C15 114.3(3) . .
C4 C5 C15 125.4(4) . .
N3 C6 O1 119.1(4) . .
N3 C6 C1 119.8(3) . .
O1 C6 C1 121.1(3) . .
O1 C7 C8 105.2(3) . .
O1 C7 H7A 110.7 . .
C8 C7 H7A 110.7 . .
O1 C7 H7B 110.7 . .
C8 C7 H7B 110.7 . .
H7A C7 H7B 108.8 . .
N3 C8 C9 111.9(3) . .
N3 C8 C7 101.9(3) . .
C9 C8 C7 115.1(3) . .
N3 C8 H8 109.2 . .
C9 C8 H8 109.2 . .
C7 C8 H8 109.2 . .
C10 C9 C14 118.4(4) . .
C10 C9 C8 121.3(3) . .
C14 C9 C8 120.3(3) . .
C9 C10 C11 120.4(4) . .
C9 C10 H10 119.8 . .
C11 C10 H10 119.8 . .
C12 C11 C10 120.3(4) . .
C12 C11 H11 119.8 . .
C10 C11 H11 119.8 . .
C11 C12 C13 119.4(4) . .
C11 C12 H12 120.3 . .
C13 C12 H12 120.3 . .
C12 C13 C14 120.3(4) . .
C12 C13 H13 119.9 . .
C14 C13 H13 119.9 . .
C13 C14 C9 121.2(4) . .
C13 C14 H14 119.4 . .
C9 C14 H14 119.4 . .
O2 C15 N2 127.6(3) . .
O2 C15 C5 119.5(3) . .
N2 C15 C5 112.9(3) . .
N2 C16 C17 113.3(3) . .
N2 C16 C18 112.3(3) . .
C17 C16 C18 110.2(3) . .
N2 C16 H16 106.9 . .
C17 C16 H16 106.9 . .
C18 C16 H16 106.9 . .
C16 C17 Cl2 110.8(2) . .
C16 C17 H17A 109.5 . .
Cl2 C17 H17A 109.5 . .
C16 C17 H17B 109.5 . .
Cl2 C17 H17B 109.5 . .
H17A C17 H17B 108.1 . .
C19 C18 C23 119.1(3) . .
C19 C18 C16 122.4(3) . .
C23 C18 C16 118.5(4) . .
C18 C19 C20 120.4(4) . .
C18 C19 H19 119.8 . .
C20 C19 H19 119.8 . .
C21 C20 C19 120.1(5) . .
C21 C20 H20 120.0 . .
C19 C20 H20 120.0 . .
C22 C21 C20 119.8(4) . .
C22 C21 H21 120.1 . .
C20 C21 H21 120.1 . .
C21 C22 C23 121.0(5) . .
C21 C22 H22 119.5 . .
C23 C22 H22 119.5 . .
C18 C23 C22 119.6(5) . .
C18 C23 H23 120.2 . .
C22 C23 H23 120.2 . .

loop_
_geom_bond_atom_site_label_1
_geom_bond_atom_site_label_2
_geom_bond_distance
_geom_bond_site_symmetry_2
Pd1 N1 1.946(2) .
Pd1 N2 2.044(3) .
Pd1 N3 2.067(3) .
Pd1 Cl1 2.2916(8) .
N1 C5 1.319(5) .
N1 C1 1.339(4) .
N2 C15 1.351(4) .
N2 C16 1.469(4) .
N3 C6 1.283(4) .
N3 C8 1.486(5) .
Cl2 C17 1.784(3) .
O1 C6 1.328(4) .
O1 C7 1.467(6) .
O2 C15 1.237(4) .
C1 C2 1.391(5) .
C1 C6 1.456(6) .
C2 C3 1.367(7) .
C2 H2 0.9300 .
C3 C4 1.397(7) .
C3 H3 0.9300 .
C4 C5 1.392(5) .
C4 H4 0.9300 .
C5 C15 1.497(5) .
C7 C8 1.544(5) .
C7 H7A 0.9700 .
C7 H7B 0.9700 .
C8 C9 1.496(5) .
C8 H8 0.9800 .
C9 C10 1.375(5) .
C9 C14 1.378(5) .
C10 C11 1.397(6) .
C10 H10 0.9300 .
C11 C12 1.363(6) .
C11 H11 0.9300 .
C12 C13 1.374(6) .
C12 H12 0.9300 .
C13 C14 1.375(6) .
C13 H13 0.9300 .
C14 H14 0.9300 .
C16 C17 1.509(4) .
C16 C18 1.516(4) .
C16 H16 0.9800 .
C17 H17A 0.9700 .
C17 H17B 0.9700 .
C18 C19 1.366(7) .
C18 C23 1.378(5) .
C19 C20 1.387(5) .
C19 H19 0.9300 .
C20 C21 1.358(7) .
C20 H20 0.9300 .
C21 C22 1.352(8) .
C21 H21 0.9300 .
C22 C23 1.381(6) .
C22 H22 0.9300 .
C23 H23 0.9300 .

loop_
_geom_torsion_atom_site_label_1
_geom_torsion_atom_site_label_2
_geom_torsion_atom_site_label_3
_geom_torsion_atom_site_label_4
_geom_torsion
_geom_torsion_site_symmetry_1
_geom_torsion_site_symmetry_2
_geom_torsion_site_symmetry_3
_geom_torsion_site_symmetry_4
N2 Pd1 N1 C5 -3.6(2) . . . .
N3 Pd1 N1 C5 178.4(3) . . . .
Cl1 Pd1 N1 C5 130.4(7) . . . .
N2 Pd1 N1 C1 -177.7(3) . . . .
N3 Pd1 N1 C1 4.3(3) . . . .
Cl1 Pd1 N1 C1 -43.7(9) . . . .
N1 Pd1 N2 C15 1.9(2) . . . .
N3 Pd1 N2 C15 7.6(4) . . . .
Cl1 Pd1 N2 C15 -173.5(2) . . . .
N1 Pd1 N2 C16 -179.6(3) . . . .
N3 Pd1 N2 C16 -173.9(3) . . . .
Cl1 Pd1 N2 C16 5.0(3) . . . .
N1 Pd1 N3 C6 -2.0(2) . . . .
N2 Pd1 N3 C6 -7.7(4) . . . .
Cl1 Pd1 N3 C6 173.3(2) . . . .
N1 Pd1 N3 C8 178.9(4) . . . .
N2 Pd1 N3 C8 173.2(3) . . . .
Cl1 Pd1 N3 C8 -5.7(3) . . . .
C5 N1 C1 C2 0.7(6) . . . .
Pd1 N1 C1 C2 174.5(3) . . . .
C5 N1 C1 C6 -179.2(3) . . . .
Pd1 N1 C1 C6 -5.4(4) . . . .
N1 C1 C2 C3 -0.7(6) . . . .
C6 C1 C2 C3 179.2(4) . . . .
C1 C2 C3 C4 0.2(7) . . . .
C2 C3 C4 C5 0.3(7) . . . .
C1 N1 C5 C4 -0.1(5) . . . .
Pd1 N1 C5 C4 -174.0(3) . . . .
C1 N1 C5 C15 178.3(3) . . . .
Pd1 N1 C5 C15 4.5(4) . . . .
C3 C4 C5 N1 -0.3(6) . . . .
C3 C4 C5 C15 -178.6(4) . . . .
C8 N3 C6 O1 -2.2(4) . . . .
Pd1 N3 C6 O1 178.4(3) . . . .
C8 N3 C6 C1 179.1(3) . . . .
Pd1 N3 C6 C1 -0.2(4) . . . .
C7 O1 C6 N3 -5.0(4) . . . .
C7 O1 C6 C1 173.7(4) . . . .
N1 C1 C6 N3 3.6(5) . . . .
C2 C1 C6 N3 -176.3(4) . . . .
N1 C1 C6 O1 -175.1(3) . . . .
C2 C1 C6 O1 5.0(7) . . . .
C6 O1 C7 C8 9.5(4) . . . .
C6 N3 C8 C9 -115.6(3) . . . .
Pd1 N3 C8 C9 63.5(5) . . . .
C6 N3 C8 C7 7.9(4) . . . .
Pd1 N3 C8 C7 -173.1(3) . . . .
O1 C7 C8 N3 -10.4(4) . . . .
O1 C7 C8 C9 110.9(4) . . . .
N3 C8 C9 C10 -104.5(4) . . . .
C7 C8 C9 C10 139.8(4) . . . .
N3 C8 C9 C14 73.6(4) . . . .
C7 C8 C9 C14 -42.2(5) . . . .
C14 C9 C10 C11 -1.4(5) . . . .
C8 C9 C10 C11 176.7(3) . . . .
C9 C10 C11 C12 -0.3(6) . . . .
C10 C11 C12 C13 1.6(6) . . . .
C11 C12 C13 C14 -1.4(6) . . . .
C12 C13 C14 C9 -0.3(6) . . . .
C10 C9 C14 C13 1.7(6) . . . .
C8 C9 C14 C13 -176.5(4) . . . .
C16 N2 C15 O2 1.2(5) . . . .
Pd1 N2 C15 O2 -180.0(3) . . . .
C16 N2 C15 C5 -179.0(3) . . . .
Pd1 N2 C15 C5 -0.1(3) . . . .
N1 C5 C15 O2 177.1(3) . . . .
C4 C5 C15 O2 -4.5(5) . . . .
N1 C5 C15 N2 -2.7(4) . . . .
C4 C5 C15 N2 175.7(3) . . . .
C15 N2 C16 C17 -147.8(3) . . . .
Pd1 N2 C16 C17 33.7(4) . . . .
C15 N2 C16 C18 86.5(3) . . . .
Pd1 N2 C16 C18 -92.1(3) . . . .
N2 C16 C17 Cl2 59.2(3) . . . .
C18 C16 C17 Cl2 -174.0(2) . . . .
N2 C16 C18 C19 45.5(4) . . . .
C17 C16 C18 C19 -81.8(4) . . . .
N2 C16 C18 C23 -134.5(3) . . . .
C17 C16 C18 C23 98.1(4) . . . .
C23 C18 C19 C20 3.2(6) . . . .
C16 C18 C19 C20 -176.8(3) . . . .
C18 C19 C20 C21 -1.2(7) . . . .
C19 C20 C21 C22 -1.9(7) . . . .
C20 C21 C22 C23 2.9(8) . . . .
C19 C18 C23 C22 -2.3(6) . . . .
C16 C18 C23 C22 177.8(4) . . . .
C21 C22 C23 C18 -0.8(7) . . . .
